data_2010029
loop_
_publ_author_name
'Yanson, T.I.'
'Manyako, M.B.'
'Bodak, O.I.'
'Gladyshevskii, R.E.'
'Cerny, R.'
'Yvon, K.'

_publ_section_title
;
 Monoclinic Y~2~Al~3~Si~2~ with a new structure type
;
_journal_issue 9
_journal_name_full 'Acta Crystallographica Section C'
_journal_page_first 1377
_journal_page_last 1379
_journal_paper_doi 10.1107/S0108270194002933
_journal_volume 50
_journal_year 1994
_chemical_formula_sum 'Al3 Si2 Y2'
_chemical_formula_weight 314.93
_space_group_IT_number 12
_symmetry_cell_setting monoclinic
_symmetry_space_group_name_Hall '-C 2y'
_symmetry_space_group_name_H-M 'C 1 2/m 1'
_atom_type_scat_source IntTabIV
_cell_angle_alpha 90.
_cell_angle_beta 101.36(3)
_cell_angle_gamma 90.
_cell_formula_units_Z 2
_cell_length_a 10.220(3)
_cell_length_b 4.0354(9)
_cell_length_c 6.617(2)
_cell_measurement_reflns_used 25
_cell_measurement_temperature 293
_cell_measurement_theta_max 17
_cell_measurement_theta_min 7.5
_cell_volume 267.55(13)
_diffrn_measurement_device 'Stoe Stadi 4'
_diffrn_measurement_method \w-2\q
_diffrn_radiation_type MoK\a
_diffrn_radiation_wavelength 0.71073
_diffrn_reflns_av_R_equivalents 0.081
_diffrn_reflns_limit_h_max 14
_diffrn_reflns_limit_h_min 0
_diffrn_reflns_limit_k_max 5
_diffrn_reflns_limit_k_min 0
_diffrn_reflns_limit_l_max 9
_diffrn_reflns_limit_l_min -9
_diffrn_reflns_number 962
_diffrn_reflns_theta_max 29.84
_diffrn_standards_decay_% 2.2-2.7
_diffrn_standards_interval_time 60
_diffrn_standards_number 2
_exptl_absorpt_coefficient_mu 22.357
_exptl_absorpt_correction_type none
_exptl_crystal_colour silverish
_exptl_crystal_density_diffrn 3.909
_exptl_crystal_description needle
_exptl_crystal_size_max 0.080
_exptl_crystal_size_mid 0.020
_exptl_crystal_size_min 0.012
_refine_diff_density_max 3.8
_refine_diff_density_min -3.9
_refine_ls_extinction_coef 'g = 0.021(3)'
_refine_ls_extinction_method 'Zachariasen (1968)'
_refine_ls_goodness_of_fit_obs 1.75
_refine_ls_number_parameters 24
_refine_ls_number_reflns 341
_refine_ls_R_factor_obs 0.055
_refine_ls_shift/esd_max 0.0001
_refine_ls_structure_factor_coef F
_refine_ls_weighting_details 'w = 1/\s^2^(|F|)'
_refine_ls_weighting_scheme calc
_refine_ls_wR_factor_obs 0.043
_reflns_number_observed 341
_reflns_number_total 447
_reflns_observed_criterion |F|>3\s(|F|)
_cod_data_source_file du1080.cif
_cod_data_source_block du1080_structure_1_of_1
_cod_depositor_comments
;
The following automatic conversions were performed:

'_refine_ls_weighting_scheme' value '1/\s^2^(|F|)' was changed to
'calc'. New tag '_refine_ls_weighting_details' was created. The value
of the new tag was set to 'w = 1/\s^2^(|F|)'.

Automatic conversion script
Id: cif_fix_values 3143 2015-03-26 13:38:13Z robertas 
;
_cod_original_cell_volume 267.54(7)
_cod_original_sg_symbol_H-M 'C 2/m'
_cod_original_formula_sum 'Y2 Al3 Si2'
_cod_database_code 2010029

loop_
_symmetry_equiv_pos_as_xyz
x,y,z
x,-y,z
-x,-y,-z
-x,y,-z
1/2+x,1/2+y,z
1/2+x,1/2-y,z
1/2-x,1/2-y,-z
1/2-x,1/2+y,-z

loop_
_atom_site_label
_atom_site_fract_x
_atom_site_fract_y
_atom_site_fract_z
_atom_site_U_iso_or_equiv
Y .62020(10) .0 .3230(2) 0.0082(4)
Al(1) .3058(4) .0 .1342(7) 0.0140(10)
Al(2) .0 .0 .0 0.016(2)
Si .0931(3) .0 .6403(6) 0.0110(10)

loop_
_geom_bond_atom_site_label_1
_geom_bond_atom_site_label_2
_geom_bond_site_symmetry_1
_geom_bond_site_symmetry_2
_geom_bond_distance
_geom_bond_publ_flag
Y Si . . 2.892(4) yes
Y Si . . 2.964(3) yes
Y Si . . 3.015(3) yes
Y Al(2) . . 3.0190(10) yes
Y Al(1) . . 3.188(4) yes
Y Al(1) . . 3.209(4) yes
Y Al(1) . . 3.260(5) yes
Y Al(1) . . 3.521(5) yes
Y Y . . 3.713(2) yes
Y Y . . 3.761(2) yes
Y Y . . 4.0350(10) yes
Al(1) Si . . 2.599(3) yes
Al(1) Al(1) . . 2.780(4) yes
Al(1) Al(2) . . 3.076(4) yes
Al(1) Al(2) . . 3.081(4) yes
Al(1) Y . . 3.188(4) yes
Al(1) Y . . 3.209(4) yes
Al(1) Y . . 3.260(5) yes
Al(1) Y . . 3.521(5) yes
Al(1) Si . . 3.551(5) yes
Al(2) Si . . 2.732(4) yes
Al(2) Y . . 3.0190(10) yes
Al(2) Al(1) . . 3.076(4) yes
Al(2) Al(1) . . 3.081(4) yes
Si Si . . 2.382(5) yes
Si Al(1) . . 2.599(3) yes
Si Al(2) . . 2.732(4) yes
Si Y . . 2.892(4) yes
Si Y . . 2.964(3) yes
Si Y . . 3.015(3) yes
Si Al(1) . . 3.551(5) yes
